data_4113455
loop_
_publ_author_name
'Eleuterio \'Alvarez'
'Margarita G\'omez'
'Margarita Paneque'
'Cristina M. Posadas'
'Manuel L. Poveda'
'Nuria Rend\'on'
'Laura L. Santos'
'Susana Rojas-Lima'
'Ver\'onica Salazar'
'Kurt Mereiter'
'Caridad Ruiz'

_publ_contact_author_address
;
 Dr. Margarita Paneque
 Instituto de Investigaciones Qu\'imicas, C.S.I.C-Universidad de Sevilla,
 Avd. Am\'erico Vespucio, s/n., Isla de la Cartuja, 41092 Sevilla,  Spain
;
_publ_contact_author_email paneque@iiq.csic.es
_publ_contact_author_fax '+34 954 460565'
_publ_contact_author_name 'Dr. Margarita Paneque'
_publ_contact_author_phone '+34 954 489557'
_publ_section_title
;
 Coupling of Internal Alkynes in TpMe2Ir Derivatives: Selective Oxidation
 of a Noncoordinated Double Bond of the Resulting Iridacycloheptatrienes
;
_journal_name_full 'Journal of the American Chemical Society'
_journal_page_first 1478
_journal_page_last 1479
_journal_paper_doi 10.1021/ja0290375
_journal_volume 125
_journal_year 2003
_chemical_formula_moiety 'C33 H38 B Ir N6 O9'
_chemical_formula_sum 'C33 H38 B Ir N6 O9'
_chemical_formula_weight 865.70
_chemical_name_systematic
; 
 ? 
;
_space_group_IT_number 2
_symmetry_cell_setting triclinic
_symmetry_space_group_name_Hall '-P 1'
_symmetry_space_group_name_H-M 'P -1'
_atom_sites_solution_hydrogens geom
_atom_sites_solution_primary direct
_atom_sites_solution_secondary difmap
_audit_creation_method SHELXL-97
_cell_angle_alpha 74.638(2)
_cell_angle_beta 86.425(2)
_cell_angle_gamma 81.588(2)
_cell_formula_units_Z 2
_cell_length_a 11.6037(9)
_cell_length_b 12.1858(9)
_cell_length_c 12.9590(10)
_cell_measurement_reflns_used 7624
_cell_measurement_temperature 295(2)
_cell_measurement_theta_max 26.98
_cell_measurement_theta_min 2.318
_cell_volume 1747.4(2)
_computing_cell_refinement 'SAINT+ v. 6.04 (Bruker-AXS, 2001)'
_computing_data_collection 'SMART v. 5.625 (Bruker-AXS, 2001)'
_computing_data_reduction 'SAINT+ v. 6.04 (Bruker-AXS, 2001)'
_computing_molecular_graphics 'xp program, SHELXTL v. 6.10, BRUKER, 2000'
_computing_publication_material 'XCIF program, SHELXTL v. 6.10, Bruker, 2000'
_computing_structure_refinement 'SHELXL-97 (Sheldrick, 1997)'
_computing_structure_solution 'SHELXS-97 (Sheldrick, 1990)'
_diffrn_ambient_temperature 295(2)
_diffrn_detector_area_resol_mean 8.53
_diffrn_measured_fraction_theta_full 0.994
_diffrn_measured_fraction_theta_max 0.990
_diffrn_measurement_device_type 'Bruker SMART 6000 CCD system'
_diffrn_measurement_method 'phi and omega scans'
_diffrn_radiation_monochromator graphite
_diffrn_radiation_source 'fine-focus sealed tube'
_diffrn_radiation_type MoK\a
_diffrn_radiation_wavelength 0.71073
_diffrn_reflns_av_R_equivalents 0.0213
_diffrn_reflns_av_sigmaI/netI 0.0357
_diffrn_reflns_limit_h_max 14
_diffrn_reflns_limit_h_min -11
_diffrn_reflns_limit_k_max 15
_diffrn_reflns_limit_k_min -15
_diffrn_reflns_limit_l_max 14
_diffrn_reflns_limit_l_min -16
_diffrn_reflns_number 12520
_diffrn_reflns_theta_full 25.00
_diffrn_reflns_theta_max 27.02
_diffrn_reflns_theta_min 1.75
_diffrn_standards_decay_% 'no decay'
_exptl_absorpt_coefficient_mu 3.882
_exptl_absorpt_correction_T_max 0.7465
_exptl_absorpt_correction_T_min 0.3354
_exptl_absorpt_correction_type multi-scan
_exptl_absorpt_process_details
; 
 SADABS v. 2.03: Area-Detector Absorption Correction.
 (1997-2001) Bruker-AXS within SAINT+ package, v. 6.04
;
_exptl_crystal_colour red
_exptl_crystal_density_diffrn 1.645
_exptl_crystal_description prism
_exptl_crystal_F_000 864
_exptl_crystal_size_max 0.36
_exptl_crystal_size_mid 0.25
_exptl_crystal_size_min 0.08
_refine_diff_density_max 0.848
_refine_diff_density_min -1.501
_refine_diff_density_rms 0.140
_refine_ls_extinction_method none
_refine_ls_goodness_of_fit_ref 1.062
_refine_ls_hydrogen_treatment mixed
_refine_ls_matrix_type full
_refine_ls_number_parameters 464
_refine_ls_number_reflns 7571
_refine_ls_number_restraints 0
_refine_ls_restrained_S_all 1.062
_refine_ls_R_factor_all 0.0320
_refine_ls_R_factor_gt 0.0266
_refine_ls_shift/su_max 2.637
_refine_ls_shift/su_mean 0.008
_refine_ls_structure_factor_coef Fsqd
_refine_ls_weighting_details 'calc w=1/[\s^2^(Fo^2^)+(0.0399P)^2^+0.0000P] where P=(Fo^2^+2Fc^2^)/3'
_refine_ls_weighting_scheme calc
_refine_ls_wR_factor_gt 0.0665
_refine_ls_wR_factor_ref 0.0687
_reflns_number_gt 6805
_reflns_number_total 7571
_reflns_threshold_expression >2sigma(I)
_cod_data_source_file ja0290375-3_s1_5.cif
_cod_data_source_block 6
_cod_database_code 4113455

loop_
_symmetry_equiv_pos_as_xyz
'x, y, z'
'-x, -y, -z'

loop_
_atom_site_label
_atom_site_type_symbol
_atom_site_fract_x
_atom_site_fract_y
_atom_site_fract_z
_atom_site_U_iso_or_equiv
_atom_site_adp_type
_atom_site_occupancy
_atom_site_symmetry_multiplicity
_atom_site_calc_flag
_atom_site_refinement_flags
Ir1 Ir 0.756179(11) 0.771532(10) 0.688956(9) 0.03030(5) Uani 1 1 d .
B1 B 0.8832(4) 0.7649(4) 0.4677(4) 0.0430(9) Uani 1 1 d .
H1 H 0.920(4) 0.762(4) 0.398(3) 0.052 Uiso 1 1 calc .
N1 N 0.7004(3) 0.7065(2) 0.5749(2) 0.0356(6) Uani 1 1 d .
N2 N 0.7664(3) 0.7166(2) 0.4809(2) 0.0373(6) Uani 1 1 d .
N3 N 0.7954(3) 0.9147(2) 0.5627(2) 0.0391(7) Uani 1 1 d .
N4 N 0.8580(3) 0.8901(3) 0.4757(2) 0.0408(7) Uani 1 1 d .
N5 N 0.9335(3) 0.7016(3) 0.6612(2) 0.0393(7) Uani 1 1 d .
N6 N 0.9641(3) 0.6947(3) 0.5590(3) 0.0430(7) Uani 1 1 d .
O1 O 0.8869(3) 0.8515(3) 1.0182(3) 0.0677(9) Uani 1 1 d .
O2 O 0.7763(3) 1.0119(2) 0.9313(2) 0.0558(7) Uani 1 1 d .
O3 O 0.6313(3) 0.8547(2) 1.0706(2) 0.0533(7) Uani 1 1 d .
O4 O 0.5090(2) 0.7368(2) 1.0502(2) 0.0468(6) Uani 1 1 d .
O5 O 0.7190(3) 0.5801(2) 1.0917(2) 0.0535(7) Uani 1 1 d .
O6 O 0.6459(2) 0.4759(2) 0.99908(19) 0.0422(6) Uani 1 1 d .
O7 O 0.7310(3) 0.4688(2) 0.7535(3) 0.0636(9) Uani 1 1 d .
O8 O 0.8652(3) 0.4786(2) 0.8663(2) 0.0529(7) Uani 1 1 d .
C1 C 0.6054(3) 0.6620(3) 0.5620(3) 0.0423(8) Uani 1 1 d .
C2 C 0.6088(4) 0.6450(3) 0.4607(3) 0.0495(9) Uani 1 1 d .
H2 H 0.5527 0.6158 0.4314 0.059 Uiso 1 1 calc R
C3 C 0.7107(4) 0.6792(3) 0.4113(3) 0.0441(9) Uani 1 1 d .
C4 C 0.5119(4) 0.6352(4) 0.6465(3) 0.0565(11) Uani 1 1 d .
H4A H 0.5380 0.6410 0.7135 0.085 Uiso 1 1 calc R
H4B H 0.4951 0.5587 0.6539 0.085 Uiso 1 1 calc R
H4C H 0.4427 0.6888 0.6263 0.085 Uiso 1 1 calc R
C5 C 0.7597(4) 0.6800(4) 0.3012(3) 0.0583(11) Uani 1 1 d .
H5A H 0.7587 0.7579 0.2591 0.087 Uiso 1 1 calc R
H5B H 0.7133 0.6407 0.2677 0.087 Uiso 1 1 calc R
H5C H 0.8384 0.6419 0.3062 0.087 Uiso 1 1 calc R
C6 C 0.7838(4) 1.0287(3) 0.5481(3) 0.0461(9) Uani 1 1 d .
C7 C 0.8395(4) 1.0771(4) 0.4527(4) 0.0565(11) Uani 1 1 d .
H7 H 0.8447 1.1547 0.4238 0.068 Uiso 1 1 calc R
C8 C 0.8853(4) 0.9891(4) 0.4091(3) 0.0494(10) Uani 1 1 d .
C9 C 0.7200(5) 1.0887(3) 0.6264(4) 0.0634(12) Uani 1 1 d .
H9A H 0.6379 1.1004 0.6138 0.095 Uiso 1 1 calc R
H9B H 0.7467 1.1617 0.6175 0.095 Uiso 1 1 calc R
H9C H 0.7345 1.0425 0.6981 0.095 Uiso 1 1 calc R
C10 C 0.9504(5) 0.9923(5) 0.3047(4) 0.0709(14) Uani 1 1 d .
H10A H 1.0184 0.9357 0.3164 0.106 Uiso 1 1 calc R
H10B H 0.9734 1.0671 0.2755 0.106 Uiso 1 1 calc R
H10C H 0.9009 0.9761 0.2554 0.106 Uiso 1 1 calc R
C11 C 1.0270(3) 0.6542(3) 0.7222(3) 0.0423(8) Uani 1 1 d .
C12 C 1.1152(4) 0.6150(3) 0.6588(4) 0.0495(10) Uani 1 1 d .
H12 H 1.1887 0.5779 0.6812 0.059 Uiso 1 1 calc R
C13 C 1.0744(3) 0.6406(3) 0.5572(3) 0.0470(9) Uani 1 1 d .
C14 C 1.0299(4) 0.6538(4) 0.8375(3) 0.0538(10) Uani 1 1 d .
H14A H 1.0594 0.7216 0.8431 0.081 Uiso 1 1 calc R
H14B H 1.0796 0.5869 0.8751 0.081 Uiso 1 1 calc R
H14C H 0.9525 0.6527 0.8684 0.081 Uiso 1 1 calc R
C15 C 1.1319(4) 0.6162(4) 0.4570(4) 0.0661(13) Uani 1 1 d .
H15A H 1.0920 0.5627 0.4352 0.099 Uiso 1 1 calc R
H15B H 1.2118 0.5840 0.4706 0.099 Uiso 1 1 calc R
H15C H 1.1286 0.6863 0.4011 0.099 Uiso 1 1 calc R
C16 C 0.5957(3) 0.8480(3) 0.7177(3) 0.0325(7) Uani 1 1 d .
C17 C 0.5651(3) 0.8538(3) 0.8222(3) 0.0333(7) Uani 1 1 d .
C18 C 0.4664(3) 0.9255(3) 0.8446(3) 0.0421(8) Uani 1 1 d .
H18 H 0.4505 0.9323 0.9140 0.051 Uiso 1 1 calc R
C19 C 0.3928(4) 0.9861(4) 0.7630(3) 0.0516(10) Uani 1 1 d .
H19 H 0.3266 1.0333 0.7775 0.062 Uiso 1 1 calc R
C20 C 0.4175(4) 0.9768(3) 0.6602(3) 0.0483(9) Uani 1 1 d .
H20 H 0.3664 1.0160 0.6059 0.058 Uiso 1 1 calc R
C21 C 0.5176(3) 0.9095(3) 0.6367(3) 0.0404(8) Uani 1 1 d .
H21 H 0.5334 0.9048 0.5666 0.048 Uiso 1 1 calc R
O9 O 0.8132(2) 0.84444(19) 0.79873(19) 0.0347(5) Uani 1 1 d .
C23 C 0.7590(3) 0.8426(3) 0.8848(3) 0.0343(7) Uani 1 1 d .
C24 C 0.6501(3) 0.7860(3) 0.9120(3) 0.0313(7) Uani 1 1 d .
C25 C 0.6826(3) 0.6598(3) 0.9064(3) 0.0303(6) Uani 1 1 d .
C26 C 0.7271(3) 0.6399(3) 0.8134(3) 0.0322(7) Uani 1 1 d .
C27 C 0.8141(3) 0.9008(3) 0.9561(3) 0.0438(8) Uani 1 1 d .
C28 C 0.8237(5) 1.0780(4) 0.9928(5) 0.0797(16) Uani 1 1 d .
H28A H 0.8287 1.0350 1.0664 0.120 Uiso 1 1 calc R
H28B H 0.7737 1.1492 0.9875 0.120 Uiso 1 1 calc R
H28C H 0.9000 1.0933 0.9650 0.120 Uiso 1 1 calc R
C29 C 0.5983(3) 0.7959(3) 1.0211(3) 0.0366(7) Uani 1 1 d .
C30 C 0.4550(4) 0.7400(5) 1.1530(3) 0.0647(12) Uani 1 1 d .
H30A H 0.5108 0.7067 1.2082 0.097 Uiso 1 1 calc R
H30B H 0.3900 0.6973 1.1657 0.097 Uiso 1 1 calc R
H30C H 0.4284 0.8182 1.1536 0.097 Uiso 1 1 calc R
C31 C 0.6852(3) 0.5702(3) 1.0094(3) 0.0354(7) Uani 1 1 d .
C32 C 0.6453(4) 0.3817(4) 1.0934(3) 0.0583(11) Uani 1 1 d .
H32A H 0.7207 0.3644 1.1248 0.087 Uiso 1 1 calc R
H32B H 0.6268 0.3155 1.0744 0.087 Uiso 1 1 calc R
H32C H 0.5879 0.4024 1.1441 0.087 Uiso 1 1 calc R
C33 C 0.7704(4) 0.5195(3) 0.8068(3) 0.0403(8) Uani 1 1 d .
C34 C 0.9268(6) 0.3685(4) 0.8585(5) 0.0882(19) Uani 1 1 d .
H34A H 0.9011 0.3086 0.9157 0.132 Uiso 1 1 calc R
H34B H 1.0090 0.3684 0.8635 0.132 Uiso 1 1 calc R
H34C H 0.9111 0.3557 0.7911 0.132 Uiso 1 1 calc R

loop_
_atom_site_aniso_label
_atom_site_aniso_U_11
_atom_site_aniso_U_22
_atom_site_aniso_U_33
_atom_site_aniso_U_23
_atom_site_aniso_U_13
_atom_site_aniso_U_12
Ir1 0.03085(8) 0.03034(7) 0.02866(7) -0.00689(5) -0.00162(5) -0.00174(5)
B1 0.039(2) 0.050(2) 0.036(2) -0.0055(18) 0.0035(17) -0.0037(19)
N1 0.0373(16) 0.0414(15) 0.0280(14) -0.0090(12) 0.0012(11) -0.0056(13)
N2 0.0407(17) 0.0414(15) 0.0290(14) -0.0107(12) 0.0013(12) -0.0013(13)
N3 0.0410(17) 0.0346(15) 0.0386(16) -0.0049(12) -0.0019(13) -0.0033(13)
N4 0.0370(16) 0.0432(16) 0.0355(15) 0.0007(12) 0.0005(12) -0.0048(13)
N5 0.0369(16) 0.0423(16) 0.0345(15) -0.0060(12) 0.0011(12) -0.0006(13)
N6 0.0379(17) 0.0450(17) 0.0403(17) -0.0057(13) 0.0059(13) 0.0001(14)
O1 0.062(2) 0.069(2) 0.080(2) -0.0342(18) -0.0361(18) 0.0076(17)
O2 0.067(2) 0.0395(14) 0.0672(19) -0.0207(13) -0.0134(15) -0.0104(14)
O3 0.0637(19) 0.0586(16) 0.0471(16) -0.0292(13) -0.0008(13) -0.0109(15)
O4 0.0462(16) 0.0569(16) 0.0394(14) -0.0175(12) 0.0036(11) -0.0066(13)
O5 0.083(2) 0.0434(14) 0.0351(14) -0.0105(11) -0.0167(14) -0.0050(14)
O6 0.0539(16) 0.0401(13) 0.0331(13) -0.0056(10) -0.0012(11) -0.0151(12)
O7 0.097(3) 0.0446(15) 0.0568(18) -0.0270(14) -0.0003(17) -0.0080(16)
O8 0.0565(18) 0.0332(13) 0.0602(17) -0.0072(12) 0.0020(14) 0.0116(12)
C1 0.044(2) 0.0456(19) 0.0412(19) -0.0157(16) 0.0001(16) -0.0108(17)
C2 0.056(3) 0.052(2) 0.048(2) -0.0242(18) -0.0082(18) -0.0055(19)
C3 0.057(2) 0.0410(19) 0.0342(18) -0.0150(15) -0.0031(17) 0.0028(17)
C4 0.054(3) 0.071(3) 0.054(2) -0.025(2) 0.009(2) -0.028(2)
C5 0.076(3) 0.061(2) 0.037(2) -0.0196(19) -0.002(2) 0.004(2)
C6 0.047(2) 0.0376(18) 0.052(2) -0.0055(16) -0.0104(18) -0.0073(17)
C7 0.062(3) 0.042(2) 0.059(3) 0.0065(19) -0.013(2) -0.018(2)
C8 0.044(2) 0.051(2) 0.046(2) 0.0059(17) -0.0076(17) -0.0133(18)
C9 0.080(3) 0.036(2) 0.074(3) -0.015(2) -0.008(3) -0.002(2)
C10 0.066(3) 0.082(3) 0.054(3) 0.010(2) 0.008(2) -0.029(3)
C11 0.0365(19) 0.0347(17) 0.050(2) -0.0031(15) -0.0075(16) -0.0002(15)
C12 0.038(2) 0.041(2) 0.064(3) -0.0087(18) -0.0039(18) 0.0056(17)
C13 0.039(2) 0.0371(18) 0.060(2) -0.0095(17) 0.0096(18) 0.0000(16)
C14 0.046(2) 0.055(2) 0.054(2) -0.0054(19) -0.0148(19) 0.0043(19)
C15 0.059(3) 0.065(3) 0.069(3) -0.021(2) 0.018(2) 0.005(2)
C16 0.0351(17) 0.0311(15) 0.0311(16) -0.0084(13) -0.0055(13) -0.0014(13)
C17 0.0340(18) 0.0319(15) 0.0359(17) -0.0127(13) -0.0069(14) -0.0008(13)
C18 0.040(2) 0.0446(19) 0.043(2) -0.0163(16) -0.0046(16) 0.0037(16)
C19 0.044(2) 0.052(2) 0.055(2) -0.0162(19) -0.0101(18) 0.0155(18)
C20 0.043(2) 0.053(2) 0.044(2) -0.0084(17) -0.0132(17) 0.0071(18)
C21 0.040(2) 0.0451(19) 0.0340(18) -0.0087(15) -0.0059(15) -0.0005(16)
O9 0.0304(12) 0.0346(12) 0.0380(13) -0.0077(10) -0.0044(10) -0.0029(10)
C23 0.0373(18) 0.0257(14) 0.0394(18) -0.0094(13) -0.0078(14) 0.0019(13)
C24 0.0334(17) 0.0321(15) 0.0300(16) -0.0125(13) -0.0044(13) -0.0003(13)
C25 0.0325(17) 0.0276(15) 0.0300(15) -0.0078(12) -0.0017(13) -0.0002(13)
C26 0.0343(17) 0.0325(16) 0.0313(16) -0.0127(13) -0.0038(13) 0.0004(13)
C27 0.039(2) 0.046(2) 0.050(2) -0.0185(17) -0.0091(17) -0.0049(17)
C28 0.080(4) 0.066(3) 0.113(5) -0.050(3) -0.012(3) -0.019(3)
C29 0.0402(19) 0.0358(17) 0.0338(17) -0.0134(14) -0.0060(14) 0.0050(15)
C30 0.055(3) 0.094(3) 0.044(2) -0.021(2) 0.012(2) -0.006(3)
C31 0.0366(18) 0.0381(17) 0.0317(17) -0.0131(14) 0.0015(14) 0.0006(14)
C32 0.071(3) 0.054(2) 0.044(2) 0.0065(18) -0.001(2) -0.024(2)
C33 0.052(2) 0.0325(17) 0.0341(18) -0.0094(14) 0.0112(16) -0.0013(16)
C34 0.091(4) 0.051(3) 0.102(4) -0.010(3) 0.012(3) 0.031(3)

loop_
_atom_type_symbol
_atom_type_description
_atom_type_scat_dispersion_real
_atom_type_scat_dispersion_imag
_atom_type_scat_source
C C 0.0033 0.0016 'International Tables Vol C Tables 4.2.6.8 and 6.1.1.4'
H H 0.0000 0.0000 'International Tables Vol C Tables 4.2.6.8 and 6.1.1.4'
B B 0.0013 0.0007 'International Tables Vol C Tables 4.2.6.8 and 6.1.1.4'
N N 0.0061 0.0033 'International Tables Vol C Tables 4.2.6.8 and 6.1.1.4'
O O 0.0106 0.0060 'International Tables Vol C Tables 4.2.6.8 and 6.1.1.4'
Ir Ir -1.4442 7.9887 'International Tables Vol C Tables 4.2.6.8 and 6.1.1.4'

loop_
_geom_angle_atom_site_label_1
_geom_angle_atom_site_label_2
_geom_angle_atom_site_label_3
_geom_angle
C26 Ir1 C16 87.58(13)
C26 Ir1 N1 96.32(12)
C16 Ir1 N1 93.41(13)
C26 Ir1 O9 86.40(11)
C16 Ir1 O9 86.35(11)
N1 Ir1 O9 177.26(9)
C26 Ir1 N3 176.12(12)
C16 Ir1 N3 93.67(12)
N1 Ir1 N3 87.28(12)
O9 Ir1 N3 90.01(11)
C26 Ir1 N5 94.59(12)
C16 Ir1 N5 175.15(12)
N1 Ir1 N5 90.66(12)
O9 Ir1 N5 89.46(11)
N3 Ir1 N5 83.88(11)
N2 B1 N4 107.7(3)
N2 B1 N6 109.4(3)
N4 B1 N6 108.9(3)
N2 B1 H1 109(2)
N4 B1 H1 108(2)
N6 B1 H1 114(2)
C1 N1 N2 107.1(3)
C1 N1 Ir1 135.2(2)
N2 N1 Ir1 117.3(2)
C3 N2 N1 109.0(3)
C3 N2 B1 129.8(3)
N1 N2 B1 121.3(3)
C6 N3 N4 107.2(3)
C6 N3 Ir1 135.8(3)
N4 N3 Ir1 116.6(2)
C8 N4 N3 108.9(3)
C8 N4 B1 131.4(3)
N3 N4 B1 119.7(3)
C11 N5 N6 107.1(3)
C11 N5 Ir1 135.8(3)
N6 N5 Ir1 116.9(2)
C13 N6 N5 109.4(3)
C13 N6 B1 131.3(3)
N5 N6 B1 118.1(3)
C27 O2 C28 115.8(4)
C29 O4 C30 115.7(3)
C31 O6 C32 116.9(3)
C33 O8 C34 116.8(4)
N1 C1 C2 109.2(3)
N1 C1 C4 124.1(3)
C2 C1 C4 126.7(4)
C3 C2 C1 107.2(4)
C3 C2 H2 126.4
C1 C2 H2 126.4
N2 C3 C2 107.5(3)
N2 C3 C5 122.0(4)
C2 C3 C5 130.5(4)
C1 C4 H4A 109.5
C1 C4 H4B 109.5
H4A C4 H4B 109.5
C1 C4 H4C 109.5
H4A C4 H4C 109.5
H4B C4 H4C 109.5
C3 C5 H5A 109.5
C3 C5 H5B 109.5
H5A C5 H5B 109.5
C3 C5 H5C 109.5
H5A C5 H5C 109.5
H5B C5 H5C 109.5
N3 C6 C7 109.0(4)
N3 C6 C9 123.0(4)
C7 C6 C9 128.0(4)
C8 C7 C6 107.0(3)
C8 C7 H7 126.5
C6 C7 H7 126.5
N4 C8 C7 107.9(4)
N4 C8 C10 122.2(4)
C7 C8 C10 129.9(4)
C6 C9 H9A 109.5
C6 C9 H9B 109.5
H9A C9 H9B 109.5
C6 C9 H9C 109.5
H9A C9 H9C 109.5
H9B C9 H9C 109.5
C8 C10 H10A 109.5
C8 C10 H10B 109.5
H10A C10 H10B 109.5
C8 C10 H10C 109.5
H10A C10 H10C 109.5
H10B C10 H10C 109.5
N5 C11 C12 108.6(4)
N5 C11 C14 122.8(3)
C12 C11 C14 128.5(4)
C13 C12 C11 107.5(3)
C13 C12 H12 126.3
C11 C12 H12 126.3
N6 C13 C12 107.4(3)
N6 C13 C15 122.2(4)
C12 C13 C15 130.4(4)
C11 C14 H14A 109.5
C11 C14 H14B 109.5
H14A C14 H14B 109.5
C11 C14 H14C 109.5
H14A C14 H14C 109.5
H14B C14 H14C 109.5
C13 C15 H15A 109.5
C13 C15 H15B 109.5
H15A C15 H15B 109.5
C13 C15 H15C 109.5
H15A C15 H15C 109.5
H15B C15 H15C 109.5
C17 C16 C21 117.2(3)
C17 C16 Ir1 118.4(2)
C21 C16 Ir1 123.8(3)
C16 C17 C18 121.5(3)
C16 C17 C24 117.6(3)
C18 C17 C24 120.7(3)
C19 C18 C17 119.6(4)
C19 C18 H18 120.2
C17 C18 H18 120.2
C20 C19 C18 120.0(4)
C20 C19 H19 120.0
C18 C19 H19 120.0
C19 C20 C21 120.7(3)
C19 C20 H20 119.7
C21 C20 H20 119.7
C20 C21 C16 120.8(3)
C20 C21 H21 119.6
C16 C21 H21 119.6
C23 O9 Ir1 120.9(2)
O9 C23 C24 121.0(3)
O9 C23 C27 113.6(3)
C24 C23 C27 125.4(3)
C23 C24 C29 111.5(3)
C23 C24 C25 107.2(3)
C29 C24 C25 112.7(3)
C23 C24 C17 104.2(3)
C29 C24 C17 110.0(3)
C25 C24 C17 110.8(3)
C26 C25 C31 123.7(3)
C26 C25 C24 118.3(3)
C31 C25 C24 116.8(3)
C25 C26 C33 120.4(3)
C25 C26 Ir1 120.0(2)
C33 C26 Ir1 119.1(2)
O1 C27 O2 126.8(4)
O1 C27 C23 122.7(3)
O2 C27 C23 110.3(3)
O2 C28 H28A 109.5
O2 C28 H28B 109.5
H28A C28 H28B 109.5
O2 C28 H28C 109.5
H28A C28 H28C 109.5
H28B C28 H28C 109.5
O3 C29 O4 124.8(3)
O3 C29 C24 123.4(4)
O4 C29 C24 111.8(3)
O4 C30 H30A 109.5
O4 C30 H30B 109.5
H30A C30 H30B 109.5
O4 C30 H30C 109.5
H30A C30 H30C 109.5
H30B C30 H30C 109.5
O5 C31 O6 123.9(3)
O5 C31 C25 124.6(3)
O6 C31 C25 111.4(3)
O6 C32 H32A 109.5
O6 C32 H32B 109.5
H32A C32 H32B 109.5
O6 C32 H32C 109.5
H32A C32 H32C 109.5
H32B C32 H32C 109.5
O7 C33 O8 124.3(3)
O7 C33 C26 126.0(4)
O8 C33 C26 109.6(3)
O8 C34 H34A 109.5
O8 C34 H34B 109.5
H34A C34 H34B 109.5
O8 C34 H34C 109.5
H34A C34 H34C 109.5
H34B C34 H34C 109.5

loop_
_geom_bond_atom_site_label_1
_geom_bond_atom_site_label_2
_geom_bond_distance
Ir1 C26 2.002(3)
Ir1 C16 2.017(3)
Ir1 N1 2.031(3)
Ir1 O9 2.052(2)
Ir1 N3 2.134(3)
Ir1 N5 2.156(3)
B1 N2 1.538(6)
B1 N4 1.542(5)
B1 N6 1.543(5)
B1 H1 1.07(4)
N1 C1 1.335(5)
N1 N2 1.385(4)
N2 C3 1.348(5)
N3 C6 1.339(5)
N3 N4 1.379(4)
N4 C8 1.352(5)
N5 C11 1.347(5)
N5 N6 1.370(4)
N6 C13 1.354(5)
O1 C27 1.184(5)
O2 C27 1.320(5)
O2 C28 1.452(5)
O3 C29 1.195(4)
O4 C29 1.326(5)
O4 C30 1.445(5)
O5 C31 1.200(4)
O6 C31 1.337(4)
O6 C32 1.439(4)
O7 C33 1.190(5)
O8 C33 1.339(5)
O8 C34 1.450(5)
C1 C2 1.380(5)
C1 C4 1.499(5)
C2 C3 1.374(6)
C2 H2 0.9300
C3 C5 1.502(5)
C4 H4A 0.9600
C4 H4B 0.9600
C4 H4C 0.9600
C5 H5A 0.9600
C5 H5B 0.9600
C5 H5C 0.9600
C6 C7 1.386(6)
C6 C9 1.501(6)
C7 C8 1.367(6)
C7 H7 0.9300
C8 C10 1.502(6)
C9 H9A 0.9600
C9 H9B 0.9600
C9 H9C 0.9600
C10 H10A 0.9600
C10 H10B 0.9600
C10 H10C 0.9600
C11 C12 1.382(6)
C11 C14 1.496(6)
C12 C13 1.368(6)
C12 H12 0.9300
C13 C15 1.503(6)
C14 H14A 0.9600
C14 H14B 0.9600
C14 H14C 0.9600
C15 H15A 0.9600
C15 H15B 0.9600
C15 H15C 0.9600
C16 C17 1.395(5)
C16 C21 1.410(5)
C17 C18 1.400(5)
C17 C24 1.550(4)
C18 C19 1.381(5)
C18 H18 0.9300
C19 C20 1.376(6)
C19 H19 0.9300
C20 C21 1.387(5)
C20 H20 0.9300
C21 H21 0.9300
O9 C23 1.242(4)
C23 C24 1.505(5)
C23 C27 1.523(5)
C24 C29 1.529(5)
C24 C25 1.549(4)
C25 C26 1.348(5)
C25 C31 1.482(4)
C26 C33 1.503(5)
C28 H28A 0.9600
C28 H28B 0.9600
C28 H28C 0.9600
C30 H30A 0.9600
C30 H30B 0.9600
C30 H30C 0.9600
C32 H32A 0.9600
C32 H32B 0.9600
C32 H32C 0.9600
C34 H34A 0.9600
C34 H34B 0.9600
C34 H34C 0.9600

loop_
_geom_torsion_atom_site_label_1
_geom_torsion_atom_site_label_2
_geom_torsion_atom_site_label_3
_geom_torsion_atom_site_label_4
_geom_torsion
C26 Ir1 N1 C1 50.1(4)
C16 Ir1 N1 C1 -37.8(4)
O9 Ir1 N1 C1 -123(2)
N3 Ir1 N1 C1 -131.3(4)
N5 Ir1 N1 C1 144.8(4)
C26 Ir1 N1 N2 -137.1(2)
C16 Ir1 N1 N2 134.9(2)
O9 Ir1 N1 N2 50(2)
N3 Ir1 N1 N2 41.4(2)
N5 Ir1 N1 N2 -42.4(2)
C1 N1 N2 C3 0.6(4)
Ir1 N1 N2 C3 -174.1(2)
C1 N1 N2 B1 -179.8(3)
Ir1 N1 N2 B1 5.6(4)
N4 B1 N2 C3 116.8(4)
N6 B1 N2 C3 -124.9(4)
N4 B1 N2 N1 -62.8(4)
N6 B1 N2 N1 55.5(4)
C26 Ir1 N3 C6 -63.0(19)
C16 Ir1 N3 C6 45.7(4)
N1 Ir1 N3 C6 138.9(4)
O9 Ir1 N3 C6 -40.6(4)
N5 Ir1 N3 C6 -130.1(4)
C26 Ir1 N3 N4 109.4(17)
C16 Ir1 N3 N4 -141.9(3)
N1 Ir1 N3 N4 -48.7(3)
O9 Ir1 N3 N4 131.8(3)
N5 Ir1 N3 N4 42.3(3)
C6 N3 N4 C8 0.6(4)
Ir1 N3 N4 C8 -173.8(2)
C6 N3 N4 B1 -178.5(3)
Ir1 N3 N4 B1 7.1(4)
N2 B1 N4 C8 -125.9(4)
N6 B1 N4 C8 115.5(4)
N2 B1 N4 N3 52.9(4)
N6 B1 N4 N3 -65.6(4)
C26 Ir1 N5 C11 -47.1(4)
C16 Ir1 N5 C11 69.3(14)
N1 Ir1 N5 C11 -143.5(4)
O9 Ir1 N5 C11 39.2(4)
N3 Ir1 N5 C11 129.3(4)
C26 Ir1 N5 N6 128.2(3)
C16 Ir1 N5 N6 -115.3(13)
N1 Ir1 N5 N6 31.8(3)
O9 Ir1 N5 N6 -145.4(3)
N3 Ir1 N5 N6 -55.4(3)
C11 N5 N6 C13 1.7(4)
Ir1 N5 N6 C13 -175.0(2)
C11 N5 N6 B1 -167.3(3)
Ir1 N5 N6 B1 16.1(4)
N2 B1 N6 C13 126.9(4)
N4 B1 N6 C13 -115.7(4)
N2 B1 N6 N5 -67.0(4)
N4 B1 N6 N5 50.5(4)
N2 N1 C1 C2 -0.8(4)
Ir1 N1 C1 C2 172.4(3)
N2 N1 C1 C4 178.8(4)
Ir1 N1 C1 C4 -7.9(6)
N1 C1 C2 C3 0.8(5)
C4 C1 C2 C3 -178.8(4)
N1 N2 C3 C2 -0.1(4)
B1 N2 C3 C2 -179.7(4)
N1 N2 C3 C5 179.5(3)
B1 N2 C3 C5 -0.1(6)
C1 C2 C3 N2 -0.4(4)
C1 C2 C3 C5 -179.9(4)
N4 N3 C6 C7 -0.5(4)
Ir1 N3 C6 C7 172.4(3)
N4 N3 C6 C9 179.8(4)
Ir1 N3 C6 C9 -7.3(6)
N3 C6 C7 C8 0.2(5)
C9 C6 C7 C8 179.9(4)
N3 N4 C8 C7 -0.5(4)
B1 N4 C8 C7 178.4(4)
N3 N4 C8 C10 -178.0(4)
B1 N4 C8 C10 0.9(7)
C6 C7 C8 N4 0.2(5)
C6 C7 C8 C10 177.5(4)
N6 N5 C11 C12 -1.5(4)
Ir1 N5 C11 C12 174.2(3)
N6 N5 C11 C14 175.3(3)
Ir1 N5 C11 C14 -9.0(6)
N5 C11 C12 C13 0.8(5)
C14 C11 C12 C13 -175.8(4)
N5 N6 C13 C12 -1.2(4)
B1 N6 C13 C12 165.9(4)
N5 N6 C13 C15 177.9(4)
B1 N6 C13 C15 -15.0(7)
C11 C12 C13 N6 0.3(5)
C11 C12 C13 C15 -178.7(4)
C26 Ir1 C16 C17 49.2(3)
N1 Ir1 C16 C17 145.4(3)
O9 Ir1 C16 C17 -37.4(3)
N3 Ir1 C16 C17 -127.2(3)
N5 Ir1 C16 C17 -67.6(14)
C26 Ir1 C16 C21 -139.5(3)
N1 Ir1 C16 C21 -43.3(3)
O9 Ir1 C16 C21 134.0(3)
N3 Ir1 C16 C21 44.2(3)
N5 Ir1 C16 C21 103.8(13)
C21 C16 C17 C18 -5.5(5)
Ir1 C16 C17 C18 166.4(3)
C21 C16 C17 C24 179.7(3)
Ir1 C16 C17 C24 -8.4(4)
C16 C17 C18 C19 4.5(6)
C24 C17 C18 C19 179.1(4)
C17 C18 C19 C20 -0.7(6)
C18 C19 C20 C21 -1.9(7)
C19 C20 C21 C16 0.8(6)
C17 C16 C21 C20 2.9(5)
Ir1 C16 C21 C20 -168.6(3)
C26 Ir1 O9 C23 -43.5(2)
C16 Ir1 O9 C23 44.3(2)
N1 Ir1 O9 C23 129(2)
N3 Ir1 O9 C23 138.0(2)
N5 Ir1 O9 C23 -138.1(2)
Ir1 O9 C23 C24 0.5(4)
Ir1 O9 C23 C27 -180.0(2)
O9 C23 C24 C29 -179.4(3)
C27 C23 C24 C29 1.2(4)
O9 C23 C24 C25 56.9(4)
C27 C23 C24 C25 -122.6(3)
O9 C23 C24 C17 -60.7(4)
C27 C23 C24 C17 119.9(3)
C16 C17 C24 C23 64.2(4)
C18 C17 C24 C23 -110.6(4)
C16 C17 C24 C29 -176.1(3)
C18 C17 C24 C29 9.1(4)
C16 C17 C24 C25 -50.8(4)
C18 C17 C24 C25 134.4(3)
C23 C24 C25 C26 -58.3(4)
C29 C24 C25 C26 178.7(3)
C17 C24 C25 C26 54.9(4)
C23 C24 C25 C31 109.6(3)
C29 C24 C25 C31 -13.5(4)
C17 C24 C25 C31 -137.3(3)
C31 C25 C26 C33 7.3(5)
C24 C25 C26 C33 174.2(3)
C31 C25 C26 Ir1 -164.3(3)
C24 C25 C26 Ir1 2.6(4)
C16 Ir1 C26 C25 -46.7(3)
N1 Ir1 C26 C25 -139.9(3)
O9 Ir1 C26 C25 39.8(3)
N3 Ir1 C26 C25 62.2(18)
N5 Ir1 C26 C25 129.0(3)
C16 Ir1 C26 C33 141.6(3)
N1 Ir1 C26 C33 48.5(3)
O9 Ir1 C26 C33 -131.9(3)
N3 Ir1 C26 C33 -109.4(17)
N5 Ir1 C26 C33 -42.7(3)
C28 O2 C27 O1 -4.7(7)
C28 O2 C27 C23 -179.2(4)
O9 C23 C27 O1 -87.9(5)
C24 C23 C27 O1 91.6(5)
O9 C23 C27 O2 86.8(4)
C24 C23 C27 O2 -93.7(4)
C30 O4 C29 O3 -4.2(5)
C30 O4 C29 C24 179.3(3)
C23 C24 C29 O3 9.6(5)
C25 C24 C29 O3 130.2(4)
C17 C24 C29 O3 -105.5(4)
C23 C24 C29 O4 -173.9(3)
C25 C24 C29 O4 -53.3(4)
C17 C24 C29 O4 70.9(3)
C32 O6 C31 O5 -0.1(6)
C32 O6 C31 C25 179.3(3)
C26 C25 C31 O5 129.8(4)
C24 C25 C31 O5 -37.3(5)
C26 C25 C31 O6 -49.6(5)
C24 C25 C31 O6 143.3(3)
C34 O8 C33 O7 4.3(6)
C34 O8 C33 C26 -172.6(4)
C25 C26 C33 O7 116.1(4)
Ir1 C26 C33 O7 -72.3(5)
C25 C26 C33 O8 -67.1(4)
Ir1 C26 C33 O8 104.6(3)
